data_4514633
loop_
_publ_author_name
'Nguyen, Vu T.'
'Nguyen, Viet D.'
'Haug, Graham C.'
'Dang, Hang T.'
'Jin, Shengfei'
'Li, Zhiliang'
'Flores-Hansen, Carsten'
'Benavides, Brenda S.'
'Arman, Hadi D.'
'Larionov, Oleg V.'

_publ_section_title
;
 Alkene Synthesis by Photocatalytic Chemoenzymatically Compatible
 Dehydrodecarboxylation of Carboxylic Acids and Biomass
;
_journal_issue 10
_journal_name_full 'ACS Catalysis'
_journal_page_first 9485
_journal_paper_doi 10.1021/acscatal.9b02951
_journal_volume 9
_journal_year 2019
_chemical_formula_moiety 'C15 H17 N3 O4 S'
_chemical_formula_sum 'C15 H17 N3 O4 S'
_chemical_formula_weight 335.38
_space_group_crystal_system monoclinic
_space_group_IT_number 14
_space_group_name_Hall '-P 2yn'
_space_group_name_H-M_alt 'P 1 21/n 1'
_symmetry_space_group_name_Hall '-P 2yn'
_symmetry_space_group_name_H-M 'P 1 21/n 1'
_atom_sites_solution_hydrogens mixed
_atom_sites_solution_primary dual
_audit_creation_date 2019-01-14
_audit_creation_method
;
Olex2 1.2
(compiled 2018.05.29 svn.r3508 for OlexSys, GUI svn.r5506)
;
_cell_angle_alpha 90
_cell_angle_beta 90.091(8)
_cell_angle_gamma 90
_cell_formula_units_Z 4
_cell_length_a 13.3181(12)
_cell_length_b 6.9639(4)
_cell_length_c 17.0635(15)
_cell_measurement_reflns_used 2230
_cell_measurement_temperature 98(2)
_cell_measurement_theta_max 26.2270
_cell_measurement_theta_min 2.9980
_cell_volume 1582.6(2)
_computing_cell_refinement 'CrysAlisPro 1.171.39.28e (Rigaku OD, 2015)'
_computing_data_collection 'CrysAlisPro 1.171.39.28e (Rigaku OD, 2015)'
_computing_data_reduction 'CrysAlisPro 1.171.39.28e (Rigaku OD, 2015)'
_computing_molecular_graphics 'Olex2 (Dolomanov et al., 2009)'
_computing_publication_material 'Olex2 (Dolomanov et al., 2009)'
_computing_structure_refinement 'ShelXL (Sheldrick, 2015)'
_computing_structure_solution 'ShelXT (Sheldrick, 2015)'
_diffrn_ambient_temperature 98(2)
_diffrn_detector 'CCD plate'
_diffrn_measured_fraction_theta_full 0.998
_diffrn_measured_fraction_theta_max 0.997
_diffrn_measurement_details
;
List of Runs (angles in degrees, time in seconds):

  # Type    Start    End  Width  t~exp~   \w     \q     \k     \f   Frames
--------------------------------------------------------------------------
  1  \w    -85.00  27.00   1.00   58.00    --    4.20 -39.00 -72.00  112
  2  \w    -97.00  17.00   1.00   58.00    --   -7.60 -39.00 -72.00  114
  3  \w    -32.00  82.00   1.00   58.00    --   -7.60  38.00-120.00  114
  4  \w    -32.00  45.00   1.00   58.00    --   -7.60  38.00  60.00   77
;
_diffrn_measurement_device 'four-circle diffractometer'
_diffrn_measurement_device_type 'XtaLAB AFC12 (RCD3): Kappa single'
_diffrn_measurement_method '\w scans'
_diffrn_orient_matrix_type 'CrysAlisPro convention (1999,Acta A55,543-557)'
_diffrn_orient_matrix_UB_11 0.0028197000
_diffrn_orient_matrix_UB_12 -0.0504750000
_diffrn_orient_matrix_UB_13 -0.0360325000
_diffrn_orient_matrix_UB_21 -0.0531830000
_diffrn_orient_matrix_UB_22 -0.0034621000
_diffrn_orient_matrix_UB_23 -0.0018010000
_diffrn_orient_matrix_UB_31 -0.0004755000
_diffrn_orient_matrix_UB_32 0.0884490000
_diffrn_orient_matrix_UB_33 -0.0206108000
_diffrn_radiation_monochromator graphite
_diffrn_radiation_probe x-ray
_diffrn_radiation_type MoK\a
_diffrn_radiation_wavelength 0.71073
_diffrn_reflns_av_R_equivalents 0.0920
_diffrn_reflns_av_unetI/netI 0.0945
_diffrn_reflns_Laue_measured_fraction_full 0.998
_diffrn_reflns_Laue_measured_fraction_max 0.997
_diffrn_reflns_limit_h_max 16
_diffrn_reflns_limit_h_min -15
_diffrn_reflns_limit_k_max 8
_diffrn_reflns_limit_k_min -8
_diffrn_reflns_limit_l_max 20
_diffrn_reflns_limit_l_min -20
_diffrn_reflns_number 17319
_diffrn_reflns_point_group_measured_fraction_full 0.998
_diffrn_reflns_point_group_measured_fraction_max 0.997
_diffrn_reflns_theta_full 25.242
_diffrn_reflns_theta_max 25.499
_diffrn_reflns_theta_min 2.387
_diffrn_source 'fine-focus sealed X-ray tube'
_diffrn_source_type 'Enhance (Mo) X-ray Source'
_exptl_absorpt_coefficient_mu 0.228
_exptl_absorpt_correction_T_max 1.00000
_exptl_absorpt_correction_T_min 0.73276
_exptl_absorpt_correction_type multi-scan
_exptl_absorpt_process_details
;
CrysAlisPro 1.171.39.28e (Rigaku Oxford Diffraction, 2015)
Empirical absorption correction using spherical harmonics,
 implemented in SCALE3 ABSPACK scaling algorithm.
;
_exptl_crystal_colour 'clear colourless'
_exptl_crystal_colour_lustre clear
_exptl_crystal_colour_primary colourless
_exptl_crystal_density_diffrn 1.408
_exptl_crystal_description plate
_exptl_crystal_F_000 704
_exptl_crystal_size_max 0.2
_exptl_crystal_size_mid 0.17
_exptl_crystal_size_min 0.07
_refine_diff_density_max 0.338
_refine_diff_density_min -0.440
_refine_diff_density_rms 0.070
_refine_ls_extinction_method none
_refine_ls_goodness_of_fit_ref 1.055
_refine_ls_hydrogen_treatment mixed
_refine_ls_matrix_type full
_refine_ls_number_parameters 222
_refine_ls_number_reflns 2954
_refine_ls_number_restraints 0
_refine_ls_restrained_S_all 1.055
_refine_ls_R_factor_all 0.0978
_refine_ls_R_factor_gt 0.0588
_refine_ls_shift/su_max 0.005
_refine_ls_shift/su_mean 0.000
_refine_ls_structure_factor_coef Fsqd
_refine_ls_weighting_details 'w=1/[\s^2^(Fo^2^)+(0.0300P)^2^+0.6000P] where P=(Fo^2^+2Fc^2^)/3'
_refine_ls_weighting_scheme calc
_refine_ls_wR_factor_gt 0.1064
_refine_ls_wR_factor_ref 0.1226
_reflns_Friedel_coverage 0.000
_reflns_number_gt 2007
_reflns_number_total 2954
_reflns_threshold_expression 'I > 2\s(I)'
_cod_data_source_file cs9b02951_si_005.cif
_cod_data_source_block cd1785b
_cod_database_code 4514633
_shelx_shelxl_version_number 2016/6
_chemical_oxdiff_formula C20H20n2O4
_chemical_oxdiff_usercomment 'Oleg sample YNS 169-8'
_shelx_space_group_comment
;
The symmetry employed for this shelxl refinement is uniquely defined
by the following loop, which should always be used as a source of
symmetry information in preference to the above space-group names.
They are only intended as comments.
;
_shelx_estimated_absorpt_t_max 0.984
_shelx_estimated_absorpt_t_min 0.956
_reflns_odcompleteness_completeness 99.40
_reflns_odcompleteness_iscentric 1
_reflns_odcompleteness_theta 26.32
_olex2_refinement_description
;
1. Fixed Uiso
 At 1.2 times of:
  All C(H) groups, All C(H,H) groups, All C(H,H,H,H) groups
 At 1.5 times of:
  All C(H,H,H) groups
2.a Secondary CH2 refined with riding coordinates:
 C11(H11A,H11B)
2.b Aromatic/amide H refined with riding coordinates:
 C6(H6), C9(H9), C8(H8), C5(H5), C12(H12)
2.c Idealised Me refined as rotating group:
 C14(H14A,H14B,H14C), C15(H15A,H15B,H15C)
;
_olex2_exptl_crystal_mounting_method 'nylon loop'
_olex2_submission_special_instructions 'No special instructions were received'
_oxdiff_exptl_absorpt_empirical_details
;
Empirical correction (ABSPACK) includes:
- Absorption correction using spherical harmonics
- Frame scaling
;
_oxdiff_exptl_absorpt_empirical_full_max 1.231
_oxdiff_exptl_absorpt_empirical_full_min 0.845

loop_
_space_group_symop_operation_xyz
'x, y, z'
'-x+1/2, y+1/2, -z+1/2'
'-x, -y, -z'
'x-1/2, -y-1/2, z-1/2'

loop_
_atom_site_label
_atom_site_type_symbol
_atom_site_fract_x
_atom_site_fract_y
_atom_site_fract_z
_atom_site_U_iso_or_equiv
_atom_site_adp_type
_atom_site_occupancy
_atom_site_site_symmetry_order
_atom_site_calc_flag
_atom_site_refinement_flags_posn
S1 S 0.30948(6) 0.98038(10) 0.41174(4) 0.0206(2) Uani 1 1 d .
O1 O 0.09932(17) 0.8016(3) 0.37532(12) 0.0246(6) Uani 1 1 d .
O3 O 0.36814(17) 1.0953(3) 0.46393(12) 0.0250(5) Uani 1 1 d .
O2 O 0.26034(17) 1.0654(3) 0.34594(11) 0.0235(5) Uani 1 1 d .
O4 O 0.65206(18) 0.2453(3) 0.40468(12) 0.0301(6) Uani 1 1 d .
N3 N 0.5240(2) 0.2724(3) 0.31627(15) 0.0204(6) Uani 1 1 d .
N2 N 0.2191(2) 0.8860(4) 0.46868(14) 0.0218(7) Uani 1 1 d .
N1 N 0.0447(2) 0.6382(4) 0.34845(15) 0.0254(7) Uani 1 1 d .
C7 C 0.4781(2) 0.4460(4) 0.34064(17) 0.0195(7) Uani 1 1 d .
C10 C 0.6059(3) 0.1857(4) 0.34668(17) 0.0215(8) Uani 1 1 d .
C2 C 0.1414(3) 0.5568(4) 0.45318(17) 0.0208(8) Uani 1 1 d .
C3 C 0.1572(2) 0.7447(4) 0.43593(17) 0.0205(8) Uani 1 1 d .
C1 C 0.0708(2) 0.4988(4) 0.39626(17) 0.0211(7) Uani 1 1 d .
C6 C 0.3948(3) 0.5056(4) 0.29781(17) 0.0232(8) Uani 1 1 d .
H6 H 0.371971 0.430390 0.254880 0.028 Uiso 1 1 calc R
C4 C 0.3799(3) 0.7818(4) 0.37994(17) 0.0186(7) Uani 1 1 d .
C9 C 0.4631(3) 0.7247(4) 0.42220(17) 0.0221(8) Uani 1 1 d .
H9 H 0.485709 0.800070 0.465172 0.027 Uiso 1 1 calc R
C8 C 0.5142(3) 0.5576(4) 0.40225(17) 0.0207(7) Uani 1 1 d .
H8 H 0.572729 0.520143 0.430198 0.025 Uiso 1 1 calc R
C5 C 0.3447(3) 0.6733(4) 0.31705(17) 0.0240(8) Uani 1 1 d .
H5 H 0.287552 0.713567 0.287971 0.029 Uiso 1 1 calc R
C12 C 0.7317(3) -0.0792(4) 0.33842(19) 0.0282(9) Uani 1 1 d .
H12 H 0.722611 -0.161171 0.382333 0.034 Uiso 1 1 calc R
C11 C 0.6408(3) 0.0090(4) 0.30202(17) 0.0236(8) Uani 1 1 d .
H11A H 0.585933 -0.086795 0.300843 0.028 Uiso 1 1 calc R
H11B H 0.656198 0.045504 0.247258 0.028 Uiso 1 1 calc R
C14 C 0.0271(3) 0.3013(4) 0.38471(19) 0.0285(8) Uani 1 1 d .
H14A H -0.022701 0.305051 0.342416 0.043 Uiso 1 1 calc GR
H14B H -0.005192 0.259125 0.433311 0.043 Uiso 1 1 calc GR
H14C H 0.080831 0.211360 0.370903 0.043 Uiso 1 1 calc GR
C15 C 0.1901(3) 0.4370(5) 0.51514(19) 0.0318(9) Uani 1 1 d .
H15A H 0.242425 0.357060 0.491426 0.048 Uiso 1 1 calc GR
H15B H 0.139581 0.354492 0.539791 0.048 Uiso 1 1 calc GR
H15C H 0.220220 0.520875 0.554849 0.048 Uiso 1 1 calc GR
C13 C 0.8234(3) -0.0502(6) 0.3134(2) 0.0401(10) Uani 1 1 d .
H2 H 0.244(3) 0.860(5) 0.515(2) 0.048 Uiso 1 1 d R
H3 H 0.503(3) 0.225(5) 0.271(2) 0.048 Uiso 1 1 d R
H13A H 0.836(3) 0.021(5) 0.267(2) 0.048 Uiso 1 1 d R
H13B H 0.877(3) -0.105(5) 0.341(2) 0.048 Uiso 1 1 d R

loop_
_atom_site_aniso_label
_atom_site_aniso_U_11
_atom_site_aniso_U_22
_atom_site_aniso_U_33
_atom_site_aniso_U_23
_atom_site_aniso_U_13
_atom_site_aniso_U_12
S1 0.0201(5) 0.0194(4) 0.0223(4) -0.0016(3) -0.0098(4) 0.0015(4)
O1 0.0265(15) 0.0221(12) 0.0251(12) 0.0039(9) -0.0149(11) -0.0018(10)
O3 0.0264(15) 0.0190(11) 0.0296(12) -0.0069(9) -0.0133(11) 0.0011(10)
O2 0.0256(15) 0.0196(11) 0.0254(12) 0.0023(9) -0.0111(10) -0.0006(10)
O4 0.0325(16) 0.0332(13) 0.0246(13) -0.0057(10) -0.0137(11) 0.0127(11)
N3 0.0219(17) 0.0214(14) 0.0180(14) -0.0015(11) -0.0095(12) 0.0056(12)
N2 0.0200(17) 0.0288(15) 0.0166(14) -0.0018(12) -0.0087(13) 0.0017(13)
N1 0.0247(18) 0.0224(15) 0.0289(15) -0.0002(11) -0.0120(13) -0.0037(12)
C7 0.019(2) 0.0197(17) 0.0196(16) 0.0005(12) -0.0054(15) 0.0018(14)
C10 0.026(2) 0.0205(17) 0.0177(17) 0.0006(13) -0.0061(15) 0.0009(15)
C2 0.020(2) 0.0232(18) 0.0192(16) 0.0006(13) -0.0045(15) 0.0042(14)
C3 0.019(2) 0.0258(19) 0.0170(16) 0.0001(13) -0.0053(14) 0.0059(15)
C1 0.018(2) 0.0234(17) 0.0220(17) -0.0022(14) -0.0028(14) 0.0037(15)
C6 0.024(2) 0.0262(18) 0.0191(16) -0.0087(13) -0.0112(15) 0.0022(16)
C4 0.021(2) 0.0146(16) 0.0205(16) -0.0007(12) -0.0040(14) 0.0014(14)
C9 0.025(2) 0.0242(18) 0.0173(16) -0.0017(13) -0.0095(15) -0.0014(15)
C8 0.0153(19) 0.0251(18) 0.0215(17) 0.0012(13) -0.0092(14) 0.0025(14)
C5 0.024(2) 0.0261(18) 0.0219(17) 0.0000(13) -0.0104(15) 0.0024(15)
C12 0.036(3) 0.0251(18) 0.0231(18) -0.0011(14) -0.0046(18) 0.0094(17)
C11 0.028(2) 0.0213(17) 0.0214(16) 0.0000(13) -0.0083(15) 0.0042(15)
C14 0.029(2) 0.0224(18) 0.034(2) -0.0013(14) -0.0092(17) -0.0021(16)
C15 0.039(2) 0.0247(18) 0.032(2) 0.0052(14) -0.0164(18) 0.0030(17)
C13 0.033(3) 0.046(3) 0.041(2) -0.0041(18) -0.007(2) 0.012(2)

loop_
_atom_type_symbol
_atom_type_description
_atom_type_scat_dispersion_real
_atom_type_scat_dispersion_imag
_atom_type_scat_source
C C 0.0033 0.0016 'International Tables Vol C Tables 4.2.6.8 and 6.1.1.4'
H H 0.0000 0.0000 'International Tables Vol C Tables 4.2.6.8 and 6.1.1.4'
N N 0.0061 0.0033 'International Tables Vol C Tables 4.2.6.8 and 6.1.1.4'
O O 0.0106 0.0060 'International Tables Vol C Tables 4.2.6.8 and 6.1.1.4'
S S 0.1246 0.1234 'International Tables Vol C Tables 4.2.6.8 and 6.1.1.4'

loop_
_geom_angle_atom_site_label_1
_geom_angle_atom_site_label_2
_geom_angle_atom_site_label_3
_geom_angle
O3 S1 N2 104.48(13)
O3 S1 C4 109.98(15)
O2 S1 O3 120.49(13)
O2 S1 N2 106.80(14)
O2 S1 C4 109.14(13)
N2 S1 C4 104.68(14)
C3 O1 N1 107.6(2)
C7 N3 H3 116(2)
C10 N3 C7 128.1(3)
C10 N3 H3 115(2)
S1 N2 H2 109(3)
C3 N2 S1 117.8(2)
C3 N2 H2 116(3)
C1 N1 O1 104.8(2)
C6 C7 N3 116.4(3)
C6 C7 C8 120.3(3)
C8 C7 N3 123.3(3)
O4 C10 N3 123.9(3)
O4 C10 C11 121.4(3)
N3 C10 C11 114.6(3)
C3 C2 C1 103.3(3)
C3 C2 C15 128.6(3)
C1 C2 C15 128.0(3)
O1 C3 N2 115.8(3)
O1 C3 C2 111.1(3)
C2 C3 N2 133.0(3)
N1 C1 C2 113.1(3)
N1 C1 C14 119.4(3)
C2 C1 C14 127.5(3)
C7 C6 H6 119.6
C5 C6 C7 120.7(3)
C5 C6 H6 119.6
C9 C4 S1 119.6(2)
C9 C4 C5 121.0(3)
C5 C4 S1 119.1(3)
C4 C9 H9 119.8
C4 C9 C8 120.4(3)
C8 C9 H9 119.8
C7 C8 H8 120.5
C9 C8 C7 118.9(3)
C9 C8 H8 120.5
C6 C5 C4 118.6(3)
C6 C5 H5 120.7
C4 C5 H5 120.7
C11 C12 H12 118.1
C13 C12 H12 118.1
C13 C12 C11 123.8(3)
C10 C11 H11A 109.2
C10 C11 H11B 109.2
C12 C11 C10 111.9(3)
C12 C11 H11A 109.2
C12 C11 H11B 109.2
H11A C11 H11B 107.9
C1 C14 H14A 109.5
C1 C14 H14B 109.5
C1 C14 H14C 109.5
H14A C14 H14B 109.5
H14A C14 H14C 109.5
H14B C14 H14C 109.5
C2 C15 H15A 109.5
C2 C15 H15B 109.5
C2 C15 H15C 109.5
H15A C15 H15B 109.5
H15A C15 H15C 109.5
H15B C15 H15C 109.5
C12 C13 H13A 121(2)
C12 C13 H13B 119(2)
H13A C13 H13B 120(3)

loop_
_geom_bond_atom_site_label_1
_geom_bond_atom_site_label_2
_geom_bond_distance
S1 O3 1.429(2)
S1 O2 1.427(2)
S1 N2 1.682(3)
S1 C4 1.757(3)
O1 N1 1.426(3)
O1 C3 1.348(4)
O4 C10 1.236(4)
N3 C7 1.418(4)
N3 C10 1.350(4)
N3 H3 0.89(4)
N2 C3 1.400(4)
N2 H2 0.87(4)
N1 C1 1.315(4)
C7 C6 1.391(4)
C7 C8 1.392(4)
C10 C11 1.520(4)
C2 C3 1.358(4)
C2 C1 1.409(4)
C2 C15 1.494(4)
C1 C14 1.506(4)
C6 H6 0.9500
C6 C5 1.385(4)
C4 C9 1.380(4)
C4 C5 1.393(4)
C9 H9 0.9500
C9 C8 1.390(4)
C8 H8 0.9500
C5 H5 0.9500
C12 H12 0.9500
C12 C11 1.493(5)
C12 C13 1.309(5)
C11 H11A 0.9900
C11 H11B 0.9900
C14 H14A 0.9800
C14 H14B 0.9800
C14 H14C 0.9800
C15 H15A 0.9800
C15 H15B 0.9800
C15 H15C 0.9800
C13 H13A 0.95(4)
C13 H13B 0.93(4)
